data_8101716
loop_
_publ_author_name
'Belam, W.'
'Khedhiri, L.'
'Daoud, A.'

_publ_section_title
;
Crystal structure of 2-ethyl-6-methylanilinium dihydrogenphosphate 
phosphoric acid, (C~9~H~14~N)H~2~PO~4~ &#x00B7; H~3~PO~4~
;
_journal_issue 2
_journal_name_full 'Zeitschrift f\"ur Kristallographie - New Crystal Structures'
_journal_page_first 147
_journal_page_last 148
_journal_paper_doi 10.1524/ncrs.2005.220.14.157
_journal_volume 220
_journal_year 2005
_chemical_formula_moiety '(C~9~H~14~N)H~2~PO~4~ &#x00B7; H~3~PO~4~'
_chemical_formula_sum 'C9 H19 N O8 P2'
_chemical_formula_weight 331.20
_chemical_name_common '2-ethyl-6-methylanilinium dihydrogenphosphate phosphoric acid'
_space_group_IT_number 29
_symmetry_cell_setting orthorhombic
_symmetry_space_group_name_Hall 'P 2c -2ac'
_symmetry_space_group_name_H-M 'P c a 21'
_cell_angle_alpha 90
_cell_angle_beta 90
_cell_angle_gamma 90
_cell_formula_units_Z 4
_cell_length_a 24.348(4)
_cell_length_b 8.088(2)
_cell_length_c 7.623(4)
_cell_measurement_reflns_used 24
_cell_measurement_temperature 296
_cell_measurement_theta_max 9.44
_cell_measurement_theta_min 8.19
_cell_volume 1501.2(9)
_computing_cell_refinement 'MACH 3 Enraf Nonius'
_computing_data_collection 'MACH 3 Enraf Nonius'
_computing_data_reduction 'TeXsan for Windows (MSC, 1997) [3]'
_computing_publication_material 'TeXsan for Windows (MSC, 1997)'
_computing_structure_refinement 'TeXsan for Windows (MSC, 1997)'
_computing_structure_solution 'SIR92 (Altomare, et. al. 1993) [4]'
_diffrn_ambient_temperature 296
_diffrn_measurement_device MACH3
_diffrn_measurement_method \w-2\q
_diffrn_orient_matrix_UB_11 0.01955
_diffrn_orient_matrix_UB_12 -0.07721
_diffrn_orient_matrix_UB_13 -0.08123
_diffrn_orient_matrix_UB_21 0.03599
_diffrn_orient_matrix_UB_22 0.04920
_diffrn_orient_matrix_UB_23 0.03563
_diffrn_orient_matrix_UB_31 0.00315
_diffrn_orient_matrix_UB_32 -0.08310
_diffrn_orient_matrix_UB_33 0.09666
_diffrn_radiation_detector 'scintillation counter'
_diffrn_radiation_monochromator graphite
_diffrn_radiation_source 'X-ray tube'
_diffrn_radiation_type 'Ag K\a'
_diffrn_radiation_wavelength 0.5608
_diffrn_reflns_av_R_equivalents 0.00000
_diffrn_reflns_av_sigmaI/netI 0.049
_diffrn_reflns_limit_h_max 38
_diffrn_reflns_limit_h_min 0
_diffrn_reflns_limit_k_max 12
_diffrn_reflns_limit_k_min 0
_diffrn_reflns_limit_l_max 0
_diffrn_reflns_limit_l_min -11
_diffrn_reflns_number 3421
_diffrn_reflns_reduction_process 'Lp corrections applied'
_diffrn_reflns_theta_max 25.96
_diffrn_reflns_theta_min 2.10
_diffrn_standards_decay_% 3
_diffrn_standards_interval_count 400
_diffrn_standards_number 2
_exptl_absorpt_coefficient_mu 0.173
_exptl_absorpt_correction_type none
_exptl_crystal_colour colorless
_exptl_crystal_density_diffrn 1.465
_exptl_crystal_density_meas ?
_exptl_crystal_description prism
_exptl_crystal_F_000 696.00
_exptl_crystal_size_max 0.70
_exptl_crystal_size_mid 0.45
_exptl_crystal_size_min 0.30
_refine_diff_density_max 0.53
_refine_diff_density_min -0.24
_refine_ls_extinction_method none
_refine_ls_goodness_of_fit_all 1.325
_refine_ls_goodness_of_fit_ref 1.320
_refine_ls_hydrogen_treatment noref
_refine_ls_matrix_type full
_refine_ls_number_constraints 0
_refine_ls_number_parameters 180
_refine_ls_number_reflns 2338
_refine_ls_number_restraints 0
_refine_ls_R_factor_all 0.0386
_refine_ls_R_factor_gt 0.0390
_refine_ls_shift/su_max 0.0100
_refine_ls_shift/su_mean 0.0007
_refine_ls_structure_factor_coef F
_refine_ls_weighting_details 'w = 1/[\s^2^(Fo) + 0.00063|Fo|^2^]'
_refine_ls_weighting_scheme sigma
_refine_ls_wR_factor_ref 0.0490
_reflns_number_gt 2338
_reflns_number_total 3421
_reflns_threshold_expression >3.00sigma(I)
_cod_data_source_file 1267-1453.cff
_cod_data_source_block C9H14NH2PO4.H3PO4
_cod_depositor_comments
;
 Changing the values of the '_atom_site_label' and related data items
 (e. g. '_atom_site_aniso_label') to match each other in order to relate
 data from different loops.

 Antanas Vaitkus,
 2017-03-03

Changed the order of tags in '_atom_site' loop after consulting the original 
paper. Also, '_chemical_compound_name' tag changed to '_chemical_name_common'.

Antanas Vaitkus,
2015-03-19

Automatic conversion script
Id: cif_fix_enum 1555 2011-01-17 13:19:09Z saulius 

The following automatic conversions were performed:

'_exptl_crystal_density_meas' value 'not measured' was changed to '?'
- the value is perceived as not measured.

Automatic conversion script
Id: cif_fix_values 3008 2015-01-20 13:52:24Z robertas 

The following automatic conversions were performed:
data name '_geom_bond_atom_site_label_D' replaced with
'_geom_hbond_atom_site_label_D' as specified in the replacement file
'/home/antanas/src/cod-tools/trunk/data/replacement-values/replacement_tags.lst'.

data
name '_geom_bond_atom_site_label_H' replaced with
'_geom_hbond_atom_site_label_H' as specified in the replacement file
'/home/antanas/src/cod-tools/trunk/data/replacement-values/replacement_tags.lst'.

data
name '_geom_contact_atom_site_label_a' replaced with
'_geom_hbond_atom_site_label_A' as specified in the replacement file
'/home/antanas/src/cod-tools/trunk/data/replacement-values/replacement_tags.lst'.

data
name '_geom_bond_distance_DH' replaced with '_geom_hbond_distance_DH'
as specified in the replacement file
'/home/antanas/src/cod-tools/trunk/data/replacement-values/replacement_tags.lst'.

data
name '_geom_contact_distance_HA' replaced with
'_geom_hbond_distance_HA' as specified in the replacement file
'/home/antanas/src/cod-tools/trunk/data/replacement-values/replacement_tags.lst'.

data
name '_geom_contact_distance_DA' replaced with
'_geom_hbond_distance_DA' as specified in the replacement file
'/home/antanas/src/cod-tools/trunk/data/replacement-values/replacement_tags.lst'.

data
name '_geom_angle_DHA' replaced with '_geom_hbond_angle_DHA' as
specified in the replacement file
'/home/antanas/src/cod-tools/trunk/data/replacement-values/replacement_tags.lst'.

data
name '_geom_contact_site_symmetry_A' replaced with
'_geom_hbond_site_symmetry_A' as specified in the replacement file
'/home/antanas/src/cod-tools/trunk/data/replacement-values/replacement_tags.lst'.

Automatic conversion script
Id: cif_correct_tags 5005 2017-03-03 11:38:54Z antanas 
;
_cod_original_cell_volume 1501.1(7)
_cod_database_code 8101716

loop_
_symmetry_equiv_pos_as_xyz
'   +x,   +y,   +z'
'   -x,   -y,1/2+z'
'1/2-x,   +y,1/2+z'
'1/2+x,   -y,   +z'

loop_
_atom_site_label
_atom_site_type_symbol
_atom_site_fract_x
_atom_site_fract_y
_atom_site_fract_z
_atom_site_U_iso_or_equiv
_atom_site_adp_type
_atom_site_occupancy
_atom_site_symmetry_multiplicity
_atom_site_Wyckoff_symbol
_atom_site_calc_flag
_atom_site_refinement_flags
_atom_site_calc_attached_atom
_atom_site_disorder_assembly
_atom_site_disorder_group
P1 P 1.03914(3) 0.45033(7) 0.66820(12) 0.02704(12) Uani 1 4 a d . . . .
P2 P 0.94465(3) 0.06601(7) 0.87459(12) 0.02789(12) Uani 1 4 a d . . . .
O1 O 0.97803(7) 0.4928(3) 0.7097(3) 0.0368(4) Uani 1 4 a d . . . .
O2 O 1.06168(8) 0.3416(2) 0.8219(3) 0.0385(5) Uani 1 4 a d . . . .
O3 O 1.03816(8) 0.3563(2) 0.4981(3) 0.0403(5) Uani 1 4 a d . . . .
O4 O 1.07410(7) 0.6024(2) 0.6703(3) 0.0351(4) Uani 1 4 a d . . . .
O5 O 0.90776(8) 0.2165(2) 0.9088(3) 0.0373(5) Uani 1 4 a d . . . .
O6 O 0.93964(8) 0.0510(3) 0.6724(3) 0.0508(6) Uani 1 4 a d . . . .
O7 O 0.91539(9) -0.0795(3) 0.9628(5) 0.0584(7) Uani 1 4 a d . . . .
O8 O 1.00253(8) 0.0857(2) 0.9342(3) 0.0369(5) Uani 1 4 a d . . . .
N1 N 0.89047(9) 0.3399(3) 0.5093(3) 0.0363(5) Uani 1 4 a d . . . .
C1 C 0.82987(10) 0.3527(4) 0.5182(4) 0.0381(6) Uani 1 4 a d . . . .
C2 C 0.80039(12) 0.2223(4) 0.4473(5) 0.0494(8) Uani 1 4 a d . . . .
C3 C 0.7428(2) 0.2424(5) 0.4569(6) 0.0688(11) Uani 1 4 a d . . . .
C4 C 0.71893(13) 0.3782(7) 0.5275(6) 0.0665(12) Uani 1 4 a d . . . .
C5 C 0.7501(2) 0.4967(5) 0.5923(6) 0.0638(10) Uani 1 4 a d . . . .
C6 C 0.80737(12) 0.4910(5) 0.5930(5) 0.0462(8) Uani 1 4 a d . . . .
C7 C 0.8286(2) 0.0759(5) 0.3679(8) 0.0713(12) Uani 1 4 a d . . . .
C8 C 0.7941(3) -0.0656(6) 0.3073(10) 0.115(2) Uani 1 4 a d . . . .
C9 C 0.8412(1) 0.6279(5) 0.6730(7) 0.0619(10) Uani 1 4 a d . . . .
H1 H 0.9743 0.5608 0.8183 0.053 Uiso 1 4 a calc . . . .
H2 H 1.0471 0.2560 0.8709 0.093 Uiso 1 4 a calc . . . .
H3 H 0.9162 0.2753 0.9795 0.072 Uiso 1 4 a calc . . . .
H4 H 0.9682 -0.0179 0.6185 0.049 Uiso 1 4 a calc . . . .
H5 H 0.9297 -0.1673 0.9869 0.064 Uiso 1 4 a calc . . . .
H6 H 0.9084 0.4134 0.5759 0.039 Uiso 1 4 a calc . . . .
H7 H 0.9059 0.2435 0.5742 0.068 Uiso 1 4 a calc . . . .
H8 H 0.9008 0.3608 0.4034 0.042 Uiso 1 4 a calc . . . .
H9 H 0.7373 0.5503 0.6459 0.126 Uiso 1 4 a calc . . . .
H10 H 0.6810 0.3879 0.5244 0.080 Uiso 1 4 a calc . . . .
H11 H 0.7265 0.1730 0.4197 0.065 Uiso 1 4 a calc . . . .
H12 H 0.8430 0.1042 0.2869 0.123 Uiso 1 4 a calc . . . .
H13 H 0.8471 0.0075 0.4843 0.113 Uiso 1 4 a calc . . . .
H14 H 0.8047 -0.1883 0.3053 0.144 Uiso 1 4 a calc . . . .
H15 H 0.7649 -0.1190 0.4094 0.100 Uiso 1 4 a calc . . . .
H16 H 0.7583 -0.0218 0.2083 0.163 Uiso 1 4 a calc . . . .
H17 H 0.8578 0.5805 0.7629 0.089 Uiso 1 4 a calc . . . .
H18 H 0.8617 0.6792 0.5921 0.064 Uiso 1 4 a calc . . . .
H19 H 0.8105 0.7093 0.6674 0.029 Uiso 1 4 a calc . . . .

loop_
_atom_site_aniso_label
_atom_site_aniso_U_11
_atom_site_aniso_U_22
_atom_site_aniso_U_33
_atom_site_aniso_U_12
_atom_site_aniso_U_13
_atom_site_aniso_U_23
P1 0.0308(3) 0.0265(2) 0.0238(2) -0.0023(2) -0.0017(2) 0.0011(3)
P2 0.0266(3) 0.0255(2) 0.0316(3) 0.0026(2) -0.0000(2) 0.0003(2)
O1 0.0297(8) 0.0491(10) 0.0315(9) -0.0028(8) -0.0019(7) -0.0067(8)
O2 0.0407(10) 0.0376(9) 0.0372(9) -0.0074(8) -0.0105(8) 0.0116(7)
O3 0.0583(12) 0.0318(9) 0.0308(9) 0.0055(8) -0.0026(9) -0.0021(7)
O4 0.0372(9) 0.0344(8) 0.0336(8) -0.0071(7) -0.0007(9) 0.0043(9)
O5 0.0409(9) 0.0331(9) 0.0378(10) 0.0096(7) -0.0065(8) -0.0076(7)
O6 0.0431(10) 0.073(1) 0.0361(9) 0.0251(10) -0.0050(10) -0.0157(11)
O7 0.0417(11) 0.0377(10) 0.096(2) 0.0004(9) 0.0119(13) 0.0207(13)
O8 0.0337(9) 0.0383(9) 0.0386(9) 0.0007(7) -0.0049(8) 0.0102(8)
N1 0.0300(10) 0.0439(12) 0.0350(10) -0.0056(9) -0.0021(9) 0.0028(10)
C1 0.0255(10) 0.056(2) 0.0329(11) -0.0076(11) -0.0039(10) 0.0095(12)
C2 0.046(2) 0.058(2) 0.044(2) -0.023(1) -0.0113(13) 0.012(1)
C3 0.052(2) 0.096(3) 0.059(2) -0.042(2) -0.024(2) 0.024(2)
C4 0.032(2) 0.103(3) 0.064(2) -0.006(2) -0.000(2) 0.021(2)
C5 0.040(2) 0.098(3) 0.054(2) 0.009(2) 0.007(2) 0.013(2)
C6 0.0349(13) 0.062(2) 0.042(1) -0.0013(13) 0.0016(12) 0.008(2)
C7 0.073(3) 0.061(2) 0.080(3) -0.023(2) -0.024(3) 0.002(2)
C8 0.164(6) 0.073(3) 0.106(5) -0.034(3) -0.050(4) -0.001(3)
C9 0.050(2) 0.067(2) 0.068(2) 0.006(2) 0.005(2) -0.009(2)

loop_
_atom_type_symbol
_atom_type_oxidation_number
_atom_type_number_in_cell
_atom_type_scat_dispersion_real
_atom_type_scat_dispersion_imag
_atom_type_scat_source
C 0 48 0.000 0.000
;International Tables for Crystallography
(1992, Vol. C, Table 6.1.1.2)
;
N 0 6 0.000 0.000
;International Tables for Crystallography
(1992, Vol. C, Table 6.1.1.2)
;
P 0 6 0.000 0.000
;International Tables for Crystallography
(1992, Vol. C, Table 6.1.1.2)
;
O 0 34 0.000 0.000
;International Tables for Crystallography
(1992, Vol. C, Table 6.1.1.2)
;
H 0 80 0.000 0.000
;International Tables for Crystallography
(1992, Vol. C, Table 6.1.1.2)
;

loop_
_geom_angle_atom_site_label_1
_geom_angle_atom_site_label_2
_geom_angle_atom_site_label_3
_geom_angle
_geom_angle_site_symmetry_1
_geom_angle_site_symmetry_2
_geom_angle_site_symmetry_3
_geom_angle_publ_flag
O4 P1 O3 115.8(1) . . . yes
O4 P1 O1 111.08(12) . . . yes
O4 P1 O2 104.74(13) . . . yes
O3 P1 O1 105.73(13) . . . yes
O3 P1 O2 111.54(12) . . . yes
O1 P1 O2 107.85(13) . . . yes
H1 O1 P1 112.2 . . . yes
H2 O2 P1 129.1 . . . yes
O8 P2 O7 112.9(2) . . . yes
O8 P2 O5 114.65(13) . . . yes
O8 P2 O6 112.7(1) . . . yes
O7 P2 O6 109.9(2) . . . yes
O7 P2 O5 105.2(1) . . . yes
H3 O5 P2 117.8 . . . yes
H4 O6 P2 113.9 . . . yes
H5 O7 P2 124.8 . . . yes
H8 N1 C1 108.7 . . . yes
H6 N1 C1 114.5 . . . yes
H7 N1 C1 114.0 . . . yes
C6 C1 C2 125.2(3) . . . yes
C6 C1 N1 118.3(3) . . . yes
C2 C1 N1 116.4(3) . . . yes
C1 C2 C3 114.0(4) . . . yes
C1 C2 C7 121.5(3) . . . yes
C3 C2 C7 124.5(4) . . . yes
C4 C3 C2 122.6(4) . . . yes
C5 C4 C3 119.4(4) . . . yes
C4 C5 C6 123.6(5) . . . yes
C1 C6 C5 115.1(4) . . . yes
C1 C6 C9 123.3(3) . . . yes
C5 C6 C9 121.5(4) . . . yes
H11 C3 C4 91.2 . . . yes
H11 C3 C2 114.9 . . . yes
H10 C4 C5 121.5 . . . yes
H9 C5 C4 115.3 . . . yes
H9 C5 C6 119.0 . . . yes
H10 C4 C3 108.0 . . . yes
H12 C7 C8 104.1 . . . yes
H12 C7 C2 107.9 . . . yes
H13 C7 C8 95.3 . . . yes
H13 C7 C2 104.5 . . . yes
H12 C7 H13 127.5 . . . yes
C8 C7 C2 118.3(5) . . . yes
H14 C8 C7 127.3 . . . yes
H15 C8 C7 115.5 . . . yes
H16 C8 C7 112.1 . . . yes
H17 C9 C6 104.2 . . . yes
H18 C9 C6 111.5 . . . yes
H19 C9 C6 93.3 . . . yes

loop_
_geom_bond_atom_site_label_1
_geom_bond_atom_site_label_2
_geom_bond_distance
_geom_bond_site_symmetry_1
_geom_bond_site_symmetry_2
_geom_bond_publ_flag
P1 O4 1.496(2) . . yes
P1 O3 1.504(2) . . yes
P1 O1 1.559(2) . . yes
P1 O2 1.564(2) . . yes
P2 O8 1.489(2) . . yes
P2 O7 1.531(3) . . yes
P2 O5 1.535(2) . . yes
P2 O6 1.551(3) . . yes
O1 H1 1.00 . . yes
O2 H2 0.86 . . yes
O5 H3 0.75 . . yes
O6 H4 0.98 . . yes
O7 H5 0.81 . . yes
C1 C6 1.370(5) . . yes
C1 C2 1.385(5) . . yes
N1 C1 1.481(4) . . yes
C2 C3 1.414(6) . . yes
C2 C7 1.497(7) . . yes
C3 C4 1.354(7) . . yes
C4 C5 1.319(7) . . yes
C5 C6 1.395(6) . . yes
C6 C9 1.508(6) . . yes

loop_
_geom_hbond_atom_site_label_D
_geom_hbond_atom_site_label_H
_geom_hbond_atom_site_label_A
_geom_hbond_distance_DH
_geom_hbond_distance_HA
_geom_hbond_distance_DA
_geom_hbond_angle_DHA
_geom_hbond_site_symmetry_A
O1 H1 O3 1.00 1.55 2.545(3) 170.5 2_765
O2 H2 O8 0.86 1.82 2.663(3) 165.5 .
O5 H3 O4 0.75 1.77 2.513(3) 169.2 2_765
O6 H4 O8 0.98 1.67 2.549(3) 147.4 2_754
O7 H5 O3 0.81 1.72 2.522(3) 169.8 2_755
N1 H6 O1 0.90 2.08 2.899(3) 151.7 .
N1 H7 O6 1.00 1.91 2.905(4) 173.0 .
N1 H8 O4 0.86 1.90 2.764(4) 177.1 2_764

loop_
_cod_related_entry_id
_cod_related_entry_database
_cod_related_entry_code
1 ChemSpider 30653874
